data_4327529
loop_
_publ_author_name
'Sacramento Ferrer'
'Francesc Lloret'
'Ignacio Bertomeu'
'Gloria Alzuet'
'Joaqu\'in Borr\'as'
'Santiago Garc\'ia-Granda'
'Malva Liu-Gonz\'alez'
'Jaap G. Haasnoot'

_publ_contact_author
;     Santiago Garc\'ia-Granda
      Departamento de Qu\'imica F\'isica y Anal\'itica
      Facultad de Qu\'imica
      Universidad de Oviedo
      Avda. Juli\'an Claver\'ia, 8
      33071 Oviedo
      Spain
;
_publ_contact_author_email sgg@sauron.quimica.uniovi.es
_publ_contact_author_fax '0034 98 5103125'
_publ_contact_author_phone '0034 98 5103477'
_publ_section_title
;
 Cyclic Trinuclear and Chain of Cyclic Trinuclear Copper(II) Complexes
 Containing a Pyramidal Cu3O(H) Core. Crystal Structures and Magnetic
 Properties of [Cu3(\m3-OH)(aaat)3(H2O)3](NO3)2.H2O [aaat =
 3-Acetylamino-5-amino-1,2,4-triazolate] and
 {[Cu3(\m3-OH)(aat)3(\m3-SO4)].6H2O}n [aat =
 3-Acetylamino-1,2,4-triazolate]: New Cases of Spin-Frustrated Systems
;
_journal_name_full 'Inorganic Chemistry'
_journal_page_first 5821
_journal_page_last 5830
_journal_paper_doi 10.1021/ic020179+
_journal_volume 41
_journal_year 2002
_chemical_formula_sum 'C12 H28 Cu3 N12 O14 S'
_chemical_formula_weight 787.14
_chemical_name_systematic
;
 ?
;
_space_group_IT_number 2
_symmetry_cell_setting triclinic
_symmetry_space_group_name_Hall '-P 1'
_symmetry_space_group_name_H-M 'P -1'
_atom_sites_solution_hydrogens geom
_atom_sites_solution_primary direct
_atom_sites_solution_secondary difmap
_audit_creation_method SHELXL-97
_cell_angle_alpha 109.00(9)
_cell_angle_beta 93.65(9)
_cell_angle_gamma 99.49(7)
_cell_formula_units_Z 2
_cell_length_a 7.146(6)
_cell_length_b 14.261(10)
_cell_length_c 15.355(15)
_cell_measurement_reflns_used 25
_cell_measurement_temperature 293(2)
_cell_measurement_theta_max 15
_cell_measurement_theta_min 10
_cell_volume 1448(2)
_computing_cell_refinement 'CRYSDA (Beurskens et al, 1996)'
_computing_data_collection
;
 Nonius CAD-4 Diffractometer Control Sofware. Data collection with profile
 analysis over all reflections (Lehman and Larsen, 1974; Grant and Gabe,
 1978)
;
_computing_data_reduction 'THE REFLEX (local program)'
_computing_molecular_graphics 'PLATON (Spek,2000)'
_computing_publication_material 'SHELXL-97 (Sheldrick,1997)'
_computing_structure_refinement 'SHELXL-97 (Sheldrick, 1997)'
_computing_structure_solution 'DIRDIF-96 (Beurskens et al, 1996)'
_diffrn_ambient_temperature 293(2)
_diffrn_measured_fraction_theta_full 0.998
_diffrn_measured_fraction_theta_max 0.998
_diffrn_measurement_device_type 'Nonius CAD4'
_diffrn_measurement_method \w-2\Q
_diffrn_radiation_monochromator graphite
_diffrn_radiation_source 'fine-focus sealed tube'
_diffrn_radiation_type MoK\a
_diffrn_radiation_wavelength 0.71073
_diffrn_reflns_av_R_equivalents 0.0447
_diffrn_reflns_av_sigmaI/netI 0.1147
_diffrn_reflns_limit_h_max 7
_diffrn_reflns_limit_h_min -7
_diffrn_reflns_limit_k_max 14
_diffrn_reflns_limit_k_min -15
_diffrn_reflns_limit_l_max 16
_diffrn_reflns_limit_l_min 0
_diffrn_reflns_number 4174
_diffrn_reflns_theta_full 22.98
_diffrn_reflns_theta_max 22.98
_diffrn_reflns_theta_min 1.41
_diffrn_standards_decay_% 4.32
_diffrn_standards_interval_count 200
_diffrn_standards_interval_time 60
_diffrn_standards_number 3
_exptl_absorpt_coefficient_mu 2.337
_exptl_absorpt_correction_T_max 0.623
_exptl_absorpt_correction_T_min 0.461
_exptl_absorpt_correction_type empirical
_exptl_absorpt_process_details 'XABS2 (Parkin, Moezzi, & Hope, 1995)'
_exptl_crystal_colour blue
_exptl_crystal_density_diffrn 1.806
_exptl_crystal_description prismatic
_exptl_crystal_F_000 798
_exptl_crystal_size_max 0.33
_exptl_crystal_size_mid 0.26
_exptl_crystal_size_min 0.19
_refine_diff_density_max 1.654
_refine_diff_density_min -0.604
_refine_diff_density_rms 0.159
_refine_ls_extinction_method none
_refine_ls_goodness_of_fit_ref 1.041
_refine_ls_hydrogen_treatment mixed
_refine_ls_matrix_type full
_refine_ls_number_parameters 396
_refine_ls_number_reflns 3997
_refine_ls_number_restraints 0
_refine_ls_restrained_S_all 1.041
_refine_ls_R_factor_all 0.1510
_refine_ls_R_factor_gt 0.0628
_refine_ls_shift/su_max 0.001
_refine_ls_shift/su_mean 0.000
_refine_ls_structure_factor_coef Fsqd
_refine_ls_weighting_details 'calc w=1/[\s^2^(Fo^2^)+(0.0997P)^2^+6.1751P] where P=(Fo^2^+2Fc^2^)/3'
_refine_ls_weighting_scheme calc
_refine_ls_wR_factor_gt 0.1571
_refine_ls_wR_factor_ref 0.1895
_reflns_number_gt 2357
_reflns_number_total 3997
_reflns_threshold_expression >2sigma(I)
_cod_data_source_file ic0201792B_1.cif
_cod_data_source_block 2
_cod_database_code 4327529

loop_
_symmetry_equiv_pos_as_xyz
'x, y, z'
'-x, -y, -z'

loop_
_atom_site_label
_atom_site_type_symbol
_atom_site_fract_x
_atom_site_fract_y
_atom_site_fract_z
_atom_site_U_iso_or_equiv
_atom_site_adp_type
_atom_site_occupancy
_atom_site_symmetry_multiplicity
_atom_site_calc_flag
_atom_site_refinement_flags
Cu1 Cu 0.1561(2) 0.31851(10) 0.32281(9) 0.0325(4) Uani 1 1 d .
Cu2 Cu 0.03842(19) 0.06641(10) 0.24258(9) 0.0288(4) Uani 1 1 d .
Cu3 Cu 0.2872(2) 0.18462(10) 0.45249(9) 0.0290(4) Uani 1 1 d .
S S 0.7107(4) 0.1912(2) 0.3568(2) 0.0338(8) Uani 1 1 d .
O4 O 0.2236(10) 0.1881(5) 0.3254(5) 0.0277(17) Uani 1 1 d .
H4 H 0.3432 0.1848 0.2976 0.16(9) Uiso 1 1 calc R
N31 N 0.2535(12) 0.3810(6) 0.4520(6) 0.027(2) Uani 1 1 d .
N32 N 0.3011(12) 0.3298(7) 0.5078(6) 0.030(2) Uani 1 1 d .
N33 N 0.3147(15) 0.4896(8) 0.5969(7) 0.044(3) Uani 1 1 d .
N22 N 0.1027(13) -0.0135(7) 0.3181(6) 0.030(2) Uani 1 1 d .
N21 N 0.1964(13) 0.0410(7) 0.4059(6) 0.032(2) Uani 1 1 d .
N23 N 0.1134(15) -0.1191(7) 0.3986(8) 0.044(3) Uani 1 1 d .
N11 N -0.0193(12) 0.1460(7) 0.1696(6) 0.030(2) Uani 1 1 d .
N12 N 0.0296(13) 0.2492(7) 0.1970(6) 0.031(2) Uani 1 1 d .
N13 N -0.1567(15) 0.1962(8) 0.0602(7) 0.046(3) Uani 1 1 d .
N34 N 0.2214(14) 0.5496(7) 0.4749(7) 0.043(3) Uani 1 1 d .
H34 H 0.2324 0.6089 0.5155 0.024(17) Uiso 1 1 calc R
N24 N 0.2780(14) 0.0033(8) 0.5412(7) 0.043(3) Uani 1 1 d .
H24 H 0.2816 -0.0444 0.5637 0.024(17) Uiso 1 1 calc R
N14 N -0.2129(13) 0.0186(7) 0.0375(6) 0.033(2) Uani 1 1 d .
H14 H -0.2707 0.0055 -0.0172 0.024(17) Uiso 1 1 calc R
C34 C 0.146(2) 0.6329(9) 0.3691(10) 0.057(4) Uani 1 1 d .
H34C H 0.1708 0.6886 0.4267 0.085(11) Uiso 1 1 calc R
H34A H 0.0179 0.6257 0.3409 0.085(11) Uiso 1 1 calc R
H34B H 0.2351 0.6453 0.3281 0.085(11) Uiso 1 1 calc R
C33 C 0.1661(16) 0.5388(9) 0.3868(9) 0.035(3) Uani 1 1 d .
C31 C 0.2626(16) 0.4746(8) 0.5070(8) 0.033(3) Uani 1 1 d .
C32 C 0.3352(16) 0.3976(9) 0.5923(8) 0.037(3) Uani 1 1 d .
H32 H 0.3709 0.3820 0.6444 0.085(11) Uiso 1 1 calc R
C24 C 0.4338(19) 0.1111(11) 0.6938(8) 0.049(4) Uani 1 1 d .
H24C H 0.4179 0.0465 0.7020 0.085(11) Uiso 1 1 calc R
H24B H 0.3688 0.1547 0.7379 0.085(11) Uiso 1 1 calc R
H24A H 0.5675 0.1408 0.7033 0.085(11) Uiso 1 1 calc R
C23 C 0.3516(16) 0.0977(10) 0.5975(9) 0.040(3) Uani 1 1 d .
C21 C 0.1969(15) -0.0245(9) 0.4505(8) 0.034(3) Uani 1 1 d .
C22 C 0.0590(16) -0.1072(8) 0.3184(9) 0.034(3) Uani 1 1 d .
H22 H -0.0047 -0.1609 0.2668 0.085(11) Uiso 1 1 calc R
C14 C -0.3151(19) -0.1600(9) 0.0003(9) 0.050(4) Uani 1 1 d .
H11A H -0.3708 -0.1513 -0.0544 0.085(11) Uiso 1 1 calc R
H14C H -0.4143 -0.1871 0.0298 0.085(11) Uiso 1 1 calc R
H14A H -0.2284 -0.2059 -0.0166 0.085(11) Uiso 1 1 calc R
C13 C -0.2063(16) -0.0578(9) 0.0674(8) 0.034(3) Uani 1 1 d .
C11 C -0.1316(16) 0.1201(8) 0.0892(7) 0.031(3) Uani 1 1 d .
C12 C -0.0563(18) 0.2748(10) 0.1321(9) 0.043(3) Uani 1 1 d .
H12 H -0.0483 0.3417 0.1356 0.085(11) Uiso 1 1 calc R
O31 O 0.1409(12) 0.4570(6) 0.3221(5) 0.040(2) Uani 1 1 d .
O21 O 0.3600(11) 0.1732(6) 0.5736(5) 0.039(2) Uani 1 1 d .
O11 O -0.1247(12) -0.0533(6) 0.1427(6) 0.042(2) Uani 1 1 d .
O53 O 0.8387(12) 0.2859(7) 0.3726(6) 0.056(3) Uani 1 1 d .
O51 O 0.6029(13) 0.1933(7) 0.4287(6) 0.059(3) Uani 1 1 d .
O54 O 0.5735(12) 0.1720(7) 0.2666(6) 0.057(3) Uani 1 1 d .
O52 O 0.8136(13) 0.1092(7) 0.3367(7) 0.057(3) Uani 1 1 d .
O2W O 0.3716(15) 0.0117(8) 0.1474(6) 0.060(3) Uani 1 1 d G
H2A H 0.3481 -0.0354 0.1808 0.085(11) Uiso 1 1 d G
H2B H 0.4302 0.0808 0.1846 0.085(11) Uiso 1 1 d G
O3W O 0.5078(15) 0.6538(8) 0.7503(8) 0.071(3) Uani 1 1 d G
H3A H 0.4219 0.6222 0.7837 0.085(11) Uiso 1 1 d G
H3B H 0.6056 0.6180 0.7231 0.085(11) Uiso 1 1 d G
O1W O 0.2501(18) 0.7867(9) 0.1111(8) 0.085(3) Uani 1 1 d G
H1A H 0.3860 0.8026 0.1221 0.085(11) Uiso 1 1 d G
H1B H 0.2066 0.8439 0.1494 0.085(11) Uiso 1 1 d G
O5W O 0.500(4) 0.3584(17) 0.906(3) 0.36(2) Uani 1 1 d G
H5B H 0.5467 0.3918 0.8619 0.085(11) Uiso 1 1 d G
H5A H 0.6035 0.3193 0.9075 0.085(11) Uiso 1 1 d G
O4W O 0.110(4) 0.353(2) 0.8617(16) 0.274(15) Uani 1 1 d G
H4B H 0.1356 0.3513 0.9233 0.085(11) Uiso 1 1 d G
H4A H 0.0014 0.3873 0.8671 0.085(11) Uiso 1 1 d G
O61W O 0.425(4) 0.433(2) 0.116(2) 0.167(10) Uiso 0.644(17) 1 d PG
H61A H 0.3591 0.4782 0.1587 0.085(11) Uiso 0.644(17) 1 d PG
H61B H 0.5587 0.4584 0.1142 0.085(11) Uiso 0.644(17) 1 d PG
O62W O 0.076(5) 0.499(4) 0.079(3) 0.167(10) Uiso 0.356(17) 1 d PG
H62A H 0.0162 0.5049 0.1347 0.085(11) Uiso 0.356(17) 1 d PG
H62B H 0.2132 0.5218 0.0869 0.085(11) Uiso 0.356(17) 1 d PG

loop_
_atom_site_aniso_label
_atom_site_aniso_U_11
_atom_site_aniso_U_22
_atom_site_aniso_U_33
_atom_site_aniso_U_23
_atom_site_aniso_U_13
_atom_site_aniso_U_12
Cu1 0.0410(9) 0.0227(8) 0.0267(8) 0.0027(6) -0.0070(7) 0.0034(6)
Cu2 0.0281(8) 0.0262(8) 0.0265(8) 0.0058(6) -0.0042(6) -0.0009(6)
Cu3 0.0306(8) 0.0267(8) 0.0254(8) 0.0074(6) -0.0032(6) -0.0002(6)
S 0.0250(16) 0.0236(16) 0.053(2) 0.0115(14) 0.0145(15) 0.0055(13)
O4 0.022(4) 0.028(4) 0.025(4) 0.003(3) -0.003(3) -0.004(3)
N31 0.027(5) 0.017(5) 0.029(5) 0.002(4) -0.004(4) -0.007(4)
N32 0.029(5) 0.037(6) 0.016(5) 0.004(5) -0.001(4) -0.004(4)
N33 0.049(7) 0.041(7) 0.029(6) 0.000(5) -0.009(5) 0.006(5)
N22 0.029(5) 0.027(5) 0.028(5) 0.004(4) -0.009(4) 0.001(4)
N21 0.029(5) 0.034(6) 0.027(6) 0.009(5) -0.008(4) -0.002(4)
N23 0.043(6) 0.032(6) 0.055(7) 0.017(5) 0.001(6) -0.001(5)
N11 0.025(5) 0.034(6) 0.024(5) 0.004(4) -0.001(4) 0.000(4)
N12 0.029(5) 0.026(5) 0.028(5) 0.003(4) -0.002(4) -0.006(4)
N13 0.049(7) 0.050(7) 0.032(6) 0.012(5) -0.019(5) 0.006(5)
N34 0.050(7) 0.017(5) 0.048(7) -0.002(5) 0.000(5) 0.002(5)
N24 0.039(6) 0.046(7) 0.048(7) 0.031(6) -0.010(5) -0.003(5)
N14 0.034(6) 0.033(6) 0.024(5) 0.008(5) -0.015(4) -0.006(5)
C34 0.065(10) 0.036(8) 0.060(10) 0.011(7) -0.016(8) 0.004(7)
C33 0.032(7) 0.027(7) 0.042(8) 0.009(6) 0.000(6) -0.001(5)
C31 0.029(7) 0.027(7) 0.037(7) 0.006(6) -0.002(5) -0.002(5)
C32 0.034(7) 0.043(8) 0.027(7) 0.006(6) 0.000(5) 0.005(6)
C24 0.047(8) 0.074(10) 0.029(7) 0.030(7) -0.010(6) -0.004(7)
C23 0.022(7) 0.049(8) 0.054(9) 0.027(7) 0.006(6) 0.004(6)
C21 0.020(6) 0.048(8) 0.037(7) 0.025(6) -0.001(5) -0.003(5)
C22 0.029(7) 0.026(7) 0.047(8) 0.010(6) 0.003(6) 0.006(5)
C14 0.048(8) 0.047(8) 0.047(8) 0.014(7) -0.001(7) -0.007(7)
C13 0.025(7) 0.037(7) 0.030(7) 0.001(6) 0.000(6) -0.001(5)
C11 0.035(7) 0.031(7) 0.022(6) 0.005(5) -0.006(5) 0.001(5)
C12 0.047(8) 0.044(8) 0.040(8) 0.019(7) -0.016(6) 0.009(6)
O31 0.053(5) 0.029(5) 0.029(5) 0.003(4) -0.010(4) 0.002(4)
O21 0.035(5) 0.042(5) 0.031(5) 0.011(4) -0.011(4) -0.007(4)
O11 0.046(5) 0.033(5) 0.035(5) 0.003(4) -0.007(4) 0.001(4)
O53 0.048(6) 0.049(6) 0.052(6) -0.005(5) -0.005(5) 0.006(5)
O51 0.053(6) 0.069(7) 0.044(6) 0.008(5) -0.013(5) 0.014(5)
O54 0.046(6) 0.066(7) 0.043(6) 0.009(5) -0.006(5) -0.010(5)
O52 0.045(6) 0.060(6) 0.074(7) 0.032(5) 0.010(5) 0.009(5)
O2W 0.082(8) 0.093(8) 0.028(5) 0.043(5) 0.006(5) 0.034(6)
O3W 0.060(7) 0.064(7) 0.070(8) 0.005(6) -0.013(6) 0.007(6)
O1W 0.092(9) 0.094(9) 0.054(7) 0.015(6) -0.015(6) 0.010(7)
O5W 0.31(4) 0.135(19) 0.74(7) 0.23(3) 0.32(4) 0.10(2)
O4W 0.30(4) 0.25(3) 0.17(2) -0.02(2) -0.12(2) 0.04(3)

loop_
_atom_type_symbol
_atom_type_description
_atom_type_scat_dispersion_real
_atom_type_scat_dispersion_imag
_atom_type_scat_source
C C 0.0033 0.0016 'International Tables Vol C Tables 4.2.6.8 and 6.1.1.4'
H H 0.0000 0.0000 'International Tables Vol C Tables 4.2.6.8 and 6.1.1.4'
Cu Cu 0.3201 1.2651 'International Tables Vol C Tables 4.2.6.8 and 6.1.1.4'
N N 0.0061 0.0033 'International Tables Vol C Tables 4.2.6.8 and 6.1.1.4'
O O 0.0106 0.0060 'International Tables Vol C Tables 4.2.6.8 and 6.1.1.4'
S S 0.1246 0.1234 'International Tables Vol C Tables 4.2.6.8 and 6.1.1.4'

loop_
_geom_angle_atom_site_label_1
_geom_angle_atom_site_label_2
_geom_angle_atom_site_label_3
_geom_angle
_geom_angle_site_symmetry_3
N31 Cu1 N12 173.2(4) .
N31 Cu1 O31 87.1(4) .
N12 Cu1 O31 94.9(4) .
N31 Cu1 O4 89.6(3) .
N12 Cu1 O4 89.5(3) .
O31 Cu1 O4 169.4(3) .
N11 Cu2 N22 178.9(4) .
N11 Cu2 O4 87.6(3) .
N22 Cu2 O4 91.4(3) .
N11 Cu2 O11 87.3(4) .
N22 Cu2 O11 93.7(4) .
O4 Cu2 O11 170.8(3) .
N11 Cu2 O52 94.1(4) 1_455
N22 Cu2 O52 86.4(4) 1_455
O4 Cu2 O52 89.6(3) 1_455
O11 Cu2 O52 98.4(3) 1_455
N21 Cu3 N32 162.9(4) .
N21 Cu3 O21 88.1(4) .
N32 Cu3 O21 91.9(4) .
N21 Cu3 O4 89.3(3) .
N32 Cu3 O4 91.6(3) .
O21 Cu3 O4 175.8(3) .
N21 Cu3 O51 100.6(4) .
N32 Cu3 O51 96.5(4) .
O21 Cu3 O51 87.8(3) .
O4 Cu3 O51 89.5(3) .
O51 S O53 112.8(6) .
O51 S O52 111.8(6) .
O53 S O52 110.7(5) .
O51 S O54 108.9(5) .
O53 S O54 105.9(5) .
O52 S O54 106.4(6) .
Cu2 O4 Cu3 113.6(4) .
Cu2 O4 Cu1 113.0(3) .
Cu3 O4 Cu1 114.4(3) .
C31 N31 N32 106.0(9) .
C31 N31 Cu1 129.1(8) .
N32 N31 Cu1 124.2(6) .
C32 N32 N31 104.9(9) .
C32 N32 Cu3 136.5(8) .
N31 N32 Cu3 118.4(6) .
C32 N33 C31 100.8(10) .
C22 N22 N21 104.0(9) .
C22 N22 Cu2 139.2(8) .
N21 N22 Cu2 115.8(7) .
C21 N21 N22 106.2(9) .
C21 N21 Cu3 128.7(8) .
N22 N21 Cu3 124.9(7) .
C21 N23 C22 101.3(10) .
C11 N11 N12 103.7(9) .
C11 N11 Cu2 130.5(8) .
N12 N11 Cu2 125.3(7) .
C12 N12 N11 106.1(9) .
C12 N12 Cu1 136.3(8) .
N11 N12 Cu1 116.3(7) .
C11 N13 C12 99.8(9) .
C33 N34 C31 126.2(10) .
C23 N24 C21 125.9(11) .
C13 N14 C11 124.3(9) .
O31 C33 N34 123.4(11) .
O31 C33 C34 120.8(12) .
N34 C33 C34 115.8(11) .
N31 C31 N33 113.5(11) .
N31 C31 N34 122.9(11) .
N33 C31 N34 123.6(11) .
N32 C32 N33 114.7(11) .
O21 C23 N24 124.0(12) .
O21 C23 C24 118.9(12) .
N24 C23 C24 117.1(12) .
N21 C21 N23 113.5(10) .
N21 C21 N24 122.6(11) .
N23 C21 N24 123.9(11) .
N22 C22 N23 114.9(11) .
O11 C13 N14 126.5(11) .
O11 C13 C14 119.2(11) .
N14 C13 C14 114.3(11) .
N13 C11 N11 115.7(10) .
N13 C11 N14 122.4(10) .
N11 C11 N14 121.8(10) .
N12 C12 N13 114.6(11) .
C33 O31 Cu1 130.5(8) .
C23 O21 Cu3 130.5(8) .
C13 O11 Cu2 129.0(8) .
S O51 Cu3 137.8(6) .
S O52 Cu2 132.9(5) 1_655

loop_
_geom_bond_atom_site_label_1
_geom_bond_atom_site_label_2
_geom_bond_distance
_geom_bond_site_symmetry_2
Cu1 N31 1.919(9) .
Cu1 N12 1.941(9) .
Cu1 O31 1.999(8) .
Cu1 O4 2.009(7) .
Cu2 N11 1.907(9) .
Cu2 N22 1.955(9) .
Cu2 O4 1.993(7) .
Cu2 O11 2.009(8) .
Cu2 O52 2.255(10) 1_455
Cu3 N21 1.918(9) .
Cu3 N32 1.948(9) .
Cu3 O21 1.965(8) .
Cu3 O4 1.994(7) .
Cu3 O51 2.298(10) .
S O51 1.380(10) .
S O53 1.439(9) .
S O52 1.443(9) .
S O54 1.564(9) .
N31 C31 1.315(14) .
N31 N32 1.354(12) .
N32 C32 1.320(14) .
N33 C32 1.323(15) .
N33 C31 1.345(15) .
N22 C22 1.323(14) .
N22 N21 1.379(12) .
N21 C21 1.325(14) .
N23 C21 1.336(15) .
N23 C22 1.339(15) .
N11 C11 1.335(13) .
N11 N12 1.369(12) .
N12 C12 1.317(14) .
N13 C11 1.333(14) .
N13 C12 1.348(15) .
N34 C33 1.336(15) .
N34 C31 1.378(15) .
N24 C23 1.337(16) .
N24 C21 1.376(15) .
N14 C13 1.320(15) .
N14 C11 1.407(14) .
C34 C33 1.482(17) .
C33 O31 1.238(13) .
C24 C23 1.496(16) .
C23 O21 1.238(14) .
C14 C13 1.528(16) .
C13 O11 1.240(14) .
O52 Cu2 2.255(10) 1_655

loop_
_geom_torsion_atom_site_label_1
_geom_torsion_atom_site_label_2
_geom_torsion_atom_site_label_3
_geom_torsion_atom_site_label_4
_geom_torsion
_geom_torsion_site_symmetry_1
_geom_torsion_site_symmetry_4
N11 Cu2 O4 Cu3 158.5(4) . .
N22 Cu2 O4 Cu3 -22.0(4) . .
O11 Cu2 O4 Cu3 -145.5(19) . .
O52 Cu2 O4 Cu3 64.4(4) 1_455 .
N11 Cu2 O4 Cu1 26.0(4) . .
N22 Cu2 O4 Cu1 -154.5(4) . .
O11 Cu2 O4 Cu1 82(2) . .
O52 Cu2 O4 Cu1 -68.1(4) 1_455 .
N21 Cu3 O4 Cu2 19.2(4) . .
N32 Cu3 O4 Cu2 -143.7(4) . .
O21 Cu3 O4 Cu2 70(4) . .
O51 Cu3 O4 Cu2 119.8(4) . .
N21 Cu3 O4 Cu1 151.0(4) . .
N32 Cu3 O4 Cu1 -11.8(4) . .
O21 Cu3 O4 Cu1 -158(4) . .
O51 Cu3 O4 Cu1 -108.4(4) . .
N31 Cu1 O4 Cu2 145.3(4) . .
N12 Cu1 O4 Cu2 -27.9(4) . .
O31 Cu1 O4 Cu2 -143.0(15) . .
N31 Cu1 O4 Cu3 13.1(4) . .
N12 Cu1 O4 Cu3 -160.1(4) . .
O31 Cu1 O4 Cu3 84.9(17) . .
N12 Cu1 N31 C31 -98(3) . .
O31 Cu1 N31 C31 9.7(10) . .
O4 Cu1 N31 C31 179.6(10) . .
N12 Cu1 N31 N32 72(4) . .
O31 Cu1 N31 N32 179.1(8) . .
O4 Cu1 N31 N32 -11.0(8) . .
C31 N31 N32 C32 -0.1(11) . .
Cu1 N31 N32 C32 -171.5(7) . .
C31 N31 N32 Cu3 175.9(7) . .
Cu1 N31 N32 Cu3 4.4(11) . .
N21 Cu3 N32 C32 86.7(17) . .
O21 Cu3 N32 C32 -3.0(12) . .
O4 Cu3 N32 C32 179.3(11) . .
O51 Cu3 N32 C32 -91.0(11) . .
N21 Cu3 N32 N31 -87.6(14) . .
O21 Cu3 N32 N31 -177.3(7) . .
O4 Cu3 N32 N31 5.0(7) . .
O51 Cu3 N32 N31 94.7(7) . .
N11 Cu2 N22 C22 -149(19) . .
O4 Cu2 N22 C22 -177.1(12) . .
O11 Cu2 N22 C22 -4.8(12) . .
O52 Cu2 N22 C22 93.4(12) 1_455 .
N11 Cu2 N22 N21 45(20) . .
O4 Cu2 N22 N21 17.0(7) . .
O11 Cu2 N22 N21 -170.6(7) . .
O52 Cu2 N22 N21 -72.5(7) 1_455 .
C22 N22 N21 C21 -1.0(12) . .
Cu2 N22 N21 C21 169.5(7) . .
C22 N22 N21 Cu3 -176.9(7) . .
Cu2 N22 N21 Cu3 -6.4(11) . .
N32 Cu3 N21 C21 -90.2(16) . .
O21 Cu3 N21 C21 0.1(10) . .
O4 Cu3 N21 C21 176.8(10) . .
O51 Cu3 N21 C21 87.5(10) . .
N32 Cu3 N21 N22 84.7(15) . .
O21 Cu3 N21 N22 175.0(9) . .
O4 Cu3 N21 N22 -8.3(8) . .
O51 Cu3 N21 N22 -97.6(8) . .
N22 Cu2 N11 C11 147(19) . .
O4 Cu2 N11 C11 174.9(10) . .
O11 Cu2 N11 C11 2.5(10) . .
O52 Cu2 N11 C11 -95.7(10) 1_455 .
N22 Cu2 N11 N12 -43(20) . .
O4 Cu2 N11 N12 -14.7(8) . .
O11 Cu2 N11 N12 172.9(8) . .
O52 Cu2 N11 N12 74.7(8) 1_455 .
C11 N11 N12 C12 0.1(12) . .
Cu2 N11 N12 C12 -172.4(8) . .
C11 N11 N12 Cu1 169.2(7) . .
Cu2 N11 N12 Cu1 -3.3(11) . .
N31 Cu1 N12 C12 101(3) . .
O31 Cu1 N12 C12 -5.9(12) . .
O4 Cu1 N12 C12 -176.3(12) . .
N31 Cu1 N12 N11 -64(4) . .
O31 Cu1 N12 N11 -170.6(7) . .
O4 Cu1 N12 N11 19.0(7) . .
C31 N34 C33 O31 2(2) . .
C31 N34 C33 C34 -175.2(11) . .
N32 N31 C31 N33 0.3(13) . .
Cu1 N31 C31 N33 171.2(8) . .
N32 N31 C31 N34 -179.4(10) . .
Cu1 N31 C31 N34 -8.5(16) . .
C32 N33 C31 N31 -0.4(13) . .
C32 N33 C31 N34 179.3(11) . .
C33 N34 C31 N31 0.8(19) . .
C33 N34 C31 N33 -178.9(11) . .
N31 N32 C32 N33 -0.2(13) . .
Cu3 N32 C32 N33 -175.0(8) . .
C31 N33 C32 N32 0.4(14) . .
C21 N24 C23 O21 -2(2) . .
C21 N24 C23 C24 -179.7(11) . .
N22 N21 C21 N23 1.0(13) . .
Cu3 N21 C21 N23 176.7(8) . .
N22 N21 C21 N24 -179.6(10) . .
Cu3 N21 C21 N24 -3.9(17) . .
C22 N23 C21 N21 -0.6(14) . .
C22 N23 C21 N24 -180.0(11) . .
C23 N24 C21 N21 5.4(19) . .
C23 N24 C21 N23 -175.3(11) . .
N21 N22 C22 N23 0.7(13) . .
Cu2 N22 C22 N23 -166.1(9) . .
C21 N23 C22 N22 -0.1(14) . .
C11 N14 C13 O11 -2.3(19) . .
C11 N14 C13 C14 176.7(10) . .
C12 N13 C11 N11 -2.7(14) . .
C12 N13 C11 N14 179.2(11) . .
N12 N11 C11 N13 1.7(13) . .
Cu2 N11 C11 N13 173.7(8) . .
N12 N11 C11 N14 179.8(10) . .
Cu2 N11 C11 N14 -8.2(16) . .
C13 N14 C11 N13 -173.5(11) . .
C13 N14 C11 N11 8.5(18) . .
N11 N12 C12 N13 -1.9(15) . .
Cu1 N12 C12 N13 -167.7(9) . .
C11 N13 C12 N12 2.8(15) . .
N34 C33 O31 Cu1 3.6(18) . .
C34 C33 O31 Cu1 -179.7(9) . .
N31 Cu1 O31 C33 -7.5(10) . .
N12 Cu1 O31 C33 165.9(10) . .
O4 Cu1 O31 C33 -79(2) . .
N24 C23 O21 Cu3 -3.2(18) . .
C24 C23 O21 Cu3 174.7(8) . .
N21 Cu3 O21 C23 3.5(10) . .
N32 Cu3 O21 C23 166.4(10) . .
O4 Cu3 O21 C23 -47(5) . .
O51 Cu3 O21 C23 -97.1(10) . .
N14 C13 O11 Cu2 -4.1(18) . .
C14 C13 O11 Cu2 176.9(8) . .
N11 Cu2 O11 C13 3.7(10) . .
N22 Cu2 O11 C13 -175.6(10) . .
O4 Cu2 O11 C13 -52(3) . .
O52 Cu2 O11 C13 97.5(10) 1_455 .
O53 S O51 Cu3 113.3(9) . .
O52 S O51 Cu3 -121.2(9) . .
O54 S O51 Cu3 -3.9(10) . .
N21 Cu3 O51 S 83.0(9) . .
N32 Cu3 O51 S -97.7(9) . .
O21 Cu3 O51 S 170.6(9) . .
O4 Cu3 O51 S -6.2(9) . .
O51 S O52 Cu2 -172.3(7) . 1_655
O53 S O52 Cu2 -45.7(9) . 1_655
O54 S O52 Cu2 68.9(8) . 1_655
